data_4320175
loop_
_publ_author_name
'Thomas Clifford'
'Andrew Danby'
'Jos\'e M. Llinares'
'Susan Mason'
'Nathaniel W. Alcock'
'Douglas Powell'
'Juan A. Aguilar'
'Enrique Garc\'ia-Espa\~na'
'Kristin Bowman-James'

_publ_contact_author
;
    Prof. Kristin Bowman-James
    Department of Chemistry
    University of Kansas
    2010 Malott Hall
    1251 Wescoe Hall Dr.
    Lawrence, KS  66045-7582  USA
;
_publ_contact_author_email kbowmanjames@ku.edu
_publ_contact_author_fax 1(785)8645396
_publ_contact_author_phone 1(785)8644673
_publ_section_title
;
 Anion Binding with Two Polyammonium Macrocycles of Different
 Dimensionality
;
_journal_name_full 'Inorganic Chemistry'
_journal_page_first 4710
_journal_page_last 4720
_journal_paper_doi 10.1021/ic010135l
_journal_volume 40
_journal_year 2001
_chemical_formula_moiety '(C36 H60 N8)6+ 6(C7 H7 O3 S)- 8(H2 O)'
_chemical_formula_sum 'C78 H118 N8 O26 S6'
_chemical_formula_weight 1776.16
_chemical_name_systematic
;
  ?
;
_space_group_IT_number 2
_symmetry_cell_setting triclinic
_symmetry_space_group_name_Hall '-P 1'
_symmetry_space_group_name_H-M 'P -1'
_atom_sites_solution_hydrogens geom
_atom_sites_solution_primary direct
_atom_sites_solution_secondary difmap
_audit_creation_method SHELXL-97
_cell_angle_alpha 79.04(2)
_cell_angle_beta 82.05(2)
_cell_angle_gamma 83.39(2)
_cell_formula_units_Z 2
_cell_length_a 13.726(2)
_cell_length_b 14.990(3)
_cell_length_c 22.818(4)
_cell_measurement_reflns_used 14
_cell_measurement_temperature 296(2)
_cell_measurement_theta_max 22.47
_cell_measurement_theta_min 17.01
_cell_volume 4545.9(14)
_computing_structure_refinement 'SHELXL-97 (Sheldrick, 1997)'
_computing_structure_solution 'SHELXS-97 (Sheldrick, 1990)'
_diffrn_ambient_temperature 296(2)
_diffrn_measured_fraction_theta_full 1.000
_diffrn_measured_fraction_theta_max 1.000
_diffrn_measurement_device_type 'Rigaku AFC5R'
_diffrn_measurement_method '\q-2\q scan'
_diffrn_radiation_monochromator graphite
_diffrn_radiation_source 'rotating anode'
_diffrn_radiation_type CuK\a
_diffrn_radiation_wavelength 1.54178
_diffrn_reflns_av_R_equivalents 0.0426
_diffrn_reflns_av_sigmaI/netI 0.1308
_diffrn_reflns_limit_h_max 15
_diffrn_reflns_limit_h_min -15
_diffrn_reflns_limit_k_max 0
_diffrn_reflns_limit_k_min -16
_diffrn_reflns_limit_l_max 25
_diffrn_reflns_limit_l_min -25
_diffrn_reflns_number 14130
_diffrn_reflns_theta_full 60.00
_diffrn_reflns_theta_max 60.07
_diffrn_reflns_theta_min 1.99
_diffrn_standards_decay_% 4.62
_diffrn_standards_interval_count 150
_diffrn_standards_number 3
_exptl_absorpt_coefficient_mu 2.033
_exptl_absorpt_correction_T_max 0.8226
_exptl_absorpt_correction_T_min 0.6866
_exptl_absorpt_correction_type empirical
_exptl_crystal_colour colorless
_exptl_crystal_density_diffrn 1.298
_exptl_crystal_density_method 'not measured'
_exptl_crystal_description prism
_exptl_crystal_F_000 1892
_exptl_crystal_size_max 0.20
_exptl_crystal_size_mid 0.20
_exptl_crystal_size_min 0.10
_refine_diff_density_max 0.792
_refine_diff_density_min -0.332
_refine_diff_density_rms 0.065
_refine_ls_extinction_coef 0.00052(10)
_refine_ls_extinction_expression Fc^*^=kFc[1+0.001xFc^2^\l^3^/sin(2\q)]^-1/4^
_refine_ls_extinction_method SHELXL
_refine_ls_goodness_of_fit_ref 1.057
_refine_ls_hydrogen_treatment mixed
_refine_ls_matrix_type full
_refine_ls_number_parameters 1068
_refine_ls_number_reflns 13530
_refine_ls_number_restraints 210
_refine_ls_restrained_S_all 1.105
_refine_ls_R_factor_all 0.1807
_refine_ls_R_factor_gt 0.0771
_refine_ls_shift/su_max 0.000
_refine_ls_shift/su_mean 0.000
_refine_ls_structure_factor_coef Fsqd
_refine_ls_weighting_details 'calc w=1/[\s^2^(Fo^2^)+(0.1040P)^2^+0.0000P] where P=(Fo^2^+2Fc^2^)/3'
_refine_ls_weighting_scheme calc
_refine_ls_wR_factor_gt 0.1980
_refine_ls_wR_factor_ref 0.2388
_reflns_number_gt 6773
_reflns_number_total 13530
_reflns_threshold_expression >2sigma(I)
_cod_data_source_file ic010135l_1.cif
_cod_data_source_block compound_5
_cod_database_code 4320175

loop_
_symmetry_equiv_pos_as_xyz
'x, y, z'
'-x, -y, -z'

loop_
_atom_site_label
_atom_site_type_symbol
_atom_site_fract_x
_atom_site_fract_y
_atom_site_fract_z
_atom_site_U_iso_or_equiv
_atom_site_adp_type
_atom_site_occupancy
_atom_site_symmetry_multiplicity
_atom_site_calc_flag
_atom_site_refinement_flags
_atom_site_disorder_assembly
_atom_site_disorder_group
N1 N 1.0019(3) 0.6282(3) 0.2924(2) 0.0454(13) Uani 1 1 d . . .
C2 C 0.9721(5) 0.6104(5) 0.3573(3) 0.0536(18) Uani 1 1 d . . .
H2A H 0.9707 0.6664 0.3729 0.064 Uiso 1 1 calc R . .
H2B H 1.0207 0.5663 0.3764 0.064 Uiso 1 1 calc R . .
C3 C 0.8713(5) 0.5741(5) 0.3728(3) 0.0548(18) Uani 1 1 d . . .
H3A H 0.8203 0.6238 0.3652 0.066 Uiso 1 1 calc R . .
H3B H 0.8657 0.5299 0.3477 0.066 Uiso 1 1 calc R . .
N4 N 0.8575(4) 0.5303(3) 0.4369(2) 0.0474(13) Uani 1 1 d . . .
H4A H 0.8566 0.5735 0.4596 0.057 Uiso 1 1 calc R . .
H4B H 0.9102 0.4901 0.4444 0.057 Uiso 1 1 calc R . .
C5 C 0.7670(4) 0.4821(5) 0.4563(3) 0.0571(18) Uani 1 1 d . . .
H5A H 0.7667 0.4544 0.4983 0.069 Uiso 1 1 calc R . .
H5B H 0.7696 0.4333 0.4335 0.069 Uiso 1 1 calc R . .
C6 C 0.6712(5) 0.5417(4) 0.4487(3) 0.0456(16) Uani 1 1 d . . .
C7 C 0.6004(5) 0.5155(4) 0.4188(3) 0.0514(17) Uani 1 1 d . . .
H7 H 0.6148 0.4633 0.4017 0.062 Uiso 1 1 calc R . .
C8 C 0.6489(5) 0.6198(5) 0.4732(3) 0.0520(17) Uani 1 1 d . . .
H8 H 0.6950 0.6389 0.4933 0.062 Uiso 1 1 calc R . .
C9 C 0.5587(5) 0.6699(5) 0.4681(3) 0.0594(19) Uani 1 1 d . . .
H9 H 0.5448 0.7233 0.4841 0.071 Uiso 1 1 calc R . .
C10 C 0.4891(5) 0.6414(5) 0.4395(3) 0.062(2) Uani 1 1 d . . .
H10 H 0.4277 0.6746 0.4375 0.075 Uiso 1 1 calc R . .
C11 C 0.5092(5) 0.5644(5) 0.4137(3) 0.0493(17) Uani 1 1 d . . .
C12 C 0.4333(5) 0.5317(5) 0.3843(3) 0.0570(18) Uani 1 1 d . . .
H12A H 0.3724 0.5285 0.4115 0.068 Uiso 1 1 calc R . .
H12B H 0.4553 0.4704 0.3771 0.068 Uiso 1 1 calc R . .
N13 N 0.4121(4) 0.5910(3) 0.3257(2) 0.0477(13) Uani 1 1 d . . .
H13A H 0.3635 0.5686 0.3118 0.057 Uiso 1 1 calc R . .
H13B H 0.3896 0.6473 0.3327 0.057 Uiso 1 1 calc R . .
C14 C 0.4983(5) 0.5991(5) 0.2776(3) 0.0514(17) Uani 1 1 d . . .
H14A H 0.5244 0.5392 0.2696 0.062 Uiso 1 1 calc R . .
H14B H 0.5502 0.6268 0.2906 0.062 Uiso 1 1 calc R . .
C15 C 0.4638(5) 0.6577(4) 0.2215(3) 0.0491(16) Uani 1 1 d . . .
H15A H 0.4056 0.6344 0.2124 0.059 Uiso 1 1 calc R . .
H15B H 0.4454 0.7194 0.2287 0.059 Uiso 1 1 calc R . .
N16 N 0.5395(4) 0.6595(3) 0.1699(2) 0.0438(13) Uani 1 1 d . . .
C17 C 0.5239(5) 0.7421(4) 0.1247(3) 0.0488(16) Uani 1 1 d . . .
H17A H 0.4539 0.7619 0.1260 0.059 Uiso 1 1 calc R . .
H17B H 0.5474 0.7290 0.0848 0.059 Uiso 1 1 calc R . .
C18 C 0.5797(5) 0.8174(4) 0.1372(3) 0.0530(17) Uani 1 1 d . . .
H18A H 0.5537 0.8324 0.1763 0.064 Uiso 1 1 calc R . .
H18B H 0.6490 0.7960 0.1381 0.064 Uiso 1 1 calc R . .
N19 N 0.5701(4) 0.8982(4) 0.0915(2) 0.0552(14) Uani 1 1 d . . .
H19A H 0.5056 0.9128 0.0875 0.066 Uiso 1 1 calc R . .
H19B H 0.6004 0.8850 0.0562 0.066 Uiso 1 1 calc R . .
C20 C 0.6117(4) 0.9789(4) 0.1039(3) 0.0543(18) Uani 1 1 d . . .
H20A H 0.5833 0.9908 0.1433 0.065 Uiso 1 1 calc R . .
H20B H 0.5942 1.0319 0.0744 0.065 Uiso 1 1 calc R . .
C21 C 0.7233(4) 0.9638(4) 0.1017(3) 0.0447(16) Uani 1 1 d . . .
C22 C 0.7679(5) 0.9405(4) 0.1540(3) 0.0529(17) Uani 1 1 d . . .
H22 H 0.7290 0.9334 0.1911 0.064 Uiso 1 1 calc R . .
C23 C 0.7816(5) 0.9732(4) 0.0470(3) 0.0535(17) Uani 1 1 d . . .
H23 H 0.7522 0.9893 0.0117 0.064 Uiso 1 1 calc R . .
C24 C 0.8826(5) 0.9590(5) 0.0440(3) 0.0591(19) Uani 1 1 d . . .
H24 H 0.9213 0.9643 0.0069 0.071 Uiso 1 1 calc R . .
C25 C 0.9263(5) 0.9367(4) 0.0967(3) 0.0561(18) Uani 1 1 d . . .
H25 H 0.9948 0.9278 0.0950 0.067 Uiso 1 1 calc R . .
C26 C 0.8688(5) 0.9277(4) 0.1518(3) 0.0491(16) Uani 1 1 d . . .
C27 C 0.9178(6) 0.9043(5) 0.2086(3) 0.065(2) Uani 1 1 d . . .
H27A H 0.9692 0.9448 0.2059 0.079 Uiso 1 1 calc R . .
H27B H 0.8693 0.9149 0.2423 0.079 Uiso 1 1 calc R . .
N28 N 0.9621(4) 0.8081(3) 0.2204(2) 0.0477(13) Uani 1 1 d . . .
H28A H 0.9986 0.7950 0.1867 0.057 Uiso 1 1 calc R . .
H28B H 0.9134 0.7706 0.2300 0.057 Uiso 1 1 calc R . .
C29 C 1.0257(5) 0.7913(5) 0.2701(3) 0.0563(18) Uani 1 1 d . . .
H29A H 0.9857 0.8004 0.3074 0.068 Uiso 1 1 calc R . .
H29B H 1.0757 0.8343 0.2614 0.068 Uiso 1 1 calc R . .
C30 C 1.0745(4) 0.6957(4) 0.2770(3) 0.0515(17) Uani 1 1 d . . .
H30A H 1.1148 0.6871 0.2398 0.062 Uiso 1 1 calc R . .
H30B H 1.1177 0.6865 0.3084 0.062 Uiso 1 1 calc R . .
C31 C 1.0378(5) 0.5431(5) 0.2706(3) 0.0563(18) Uani 1 1 d . . .
H31A H 0.9969 0.4952 0.2909 0.068 Uiso 1 1 calc R . .
H31B H 1.1050 0.5248 0.2797 0.068 Uiso 1 1 calc R . .
C32 C 1.0352(5) 0.5557(5) 0.2025(3) 0.0587(18) Uani 1 1 d . . .
H32A H 0.9705 0.5824 0.1925 0.070 Uiso 1 1 calc R . .
H32B H 1.0837 0.5966 0.1816 0.070 Uiso 1 1 calc R . .
N33 N 1.0571(4) 0.4663(4) 0.1833(2) 0.0584(15) Uani 1 1 d . . .
H33A H 1.0064 0.4323 0.1983 0.070 Uiso 1 1 calc R . .
H33B H 1.1112 0.4376 0.1992 0.070 Uiso 1 1 calc R . .
C34 C 1.0743(5) 0.4708(5) 0.1164(3) 0.062(2) Uani 1 1 d . . .
H34A H 1.0871 0.4091 0.1081 0.074 Uiso 1 1 calc R . .
H34B H 1.1329 0.5022 0.1006 0.074 Uiso 1 1 calc R . .
C35 C 0.9896(5) 0.5185(5) 0.0835(3) 0.0491(17) Uani 1 1 d . . .
C36 C 0.9092(5) 0.4734(5) 0.0786(3) 0.0518(17) Uani 1 1 d . . .
H36 H 0.9056 0.4134 0.0984 0.062 Uiso 1 1 calc R . .
C37 C 0.9913(5) 0.6080(5) 0.0564(3) 0.0624(19) Uani 1 1 d . . .
H37 H 1.0437 0.6398 0.0603 0.075 Uiso 1 1 calc R . .
C38 C 0.9181(6) 0.6522(5) 0.0236(3) 0.065(2) Uani 1 1 d . . .
H38 H 0.9210 0.7129 0.0053 0.079 Uiso 1 1 calc R . .
C39 C 0.8399(5) 0.6056(5) 0.0182(3) 0.062(2) Uani 1 1 d . . .
H39 H 0.7902 0.6356 -0.0041 0.075 Uiso 1 1 calc R . .
C40 C 0.8337(5) 0.5147(5) 0.0452(3) 0.0492(17) Uani 1 1 d . . .
C41 C 0.7462(5) 0.4663(5) 0.0415(3) 0.0578(19) Uani 1 1 d . . .
H41A H 0.7203 0.4906 0.0037 0.069 Uiso 1 1 calc R . .
H41B H 0.7668 0.4021 0.0422 0.069 Uiso 1 1 calc R . .
N42 N 0.6667(4) 0.4761(4) 0.0919(2) 0.0515(14) Uani 1 1 d . . .
H42A H 0.6142 0.4493 0.0861 0.062 Uiso 1 1 calc R . .
H42B H 0.6883 0.4459 0.1263 0.062 Uiso 1 1 calc R . .
C43 C 0.6342(5) 0.5703(5) 0.0989(3) 0.069(2) Uani 1 1 d . . .
H43A H 0.6196 0.6057 0.0604 0.083 Uiso 1 1 calc R . .
H43B H 0.6873 0.5967 0.1117 0.083 Uiso 1 1 calc R . .
C44 C 0.5435(5) 0.5763(4) 0.1445(3) 0.0526(17) Uani 1 1 d . . .
H44A H 0.4846 0.5770 0.1252 0.063 Uiso 1 1 calc R . .
H44B H 0.5457 0.5233 0.1763 0.063 Uiso 1 1 calc R . .
S1 S 0.31080(14) 0.40766(12) 0.26343(8) 0.0605(5) Uani 1 1 d . . .
O11 O 0.2857(4) 0.4799(3) 0.2984(2) 0.0682(14) Uani 1 1 d U . .
O12 O 0.2260(4) 0.3861(3) 0.2390(2) 0.0778(15) Uani 1 1 d U . .
O13 O 0.3932(5) 0.4261(4) 0.2189(3) 0.111(2) Uani 1 1 d U . .
C101 C 0.3484(5) 0.3076(4) 0.3137(3) 0.0488(16) Uani 1 1 d . . .
C102 C 0.3932(5) 0.2310(5) 0.2913(3) 0.064(2) Uani 1 1 d . . .
H102 H 0.4083 0.2333 0.2500 0.077 Uiso 1 1 calc R . .
C103 C 0.4152(5) 0.1518(5) 0.3307(4) 0.073(2) Uani 1 1 d . . .
H103 H 0.4457 0.1011 0.3153 0.087 Uiso 1 1 calc R . .
C104 C 0.3935(5) 0.1451(5) 0.3918(4) 0.066(2) Uani 1 1 d . . .
C105 C 0.3484(5) 0.2228(5) 0.4127(3) 0.063(2) Uani 1 1 d . . .
H105 H 0.3338 0.2204 0.4540 0.076 Uiso 1 1 calc R . .
C106 C 0.3242(5) 0.3033(5) 0.3747(3) 0.0535(18) Uani 1 1 d . . .
H106 H 0.2923 0.3536 0.3901 0.064 Uiso 1 1 calc R . .
C107 C 0.4140(7) 0.0579(6) 0.4341(4) 0.111(3) Uani 1 1 d . . .
H10C H 0.4088 0.0699 0.4743 0.167 Uiso 1 1 d R . .
H10D H 0.4795 0.0315 0.4230 0.167 Uiso 1 1 d R . .
H10E H 0.3669 0.0162 0.4322 0.167 Uiso 1 1 d R . .
S2 S 0.55849(14) 0.87749(14) 0.30631(9) 0.0644(5) Uani 1 1 d . . .
O21 O 0.4809(4) 0.8672(4) 0.3558(2) 0.0836(16) Uani 1 1 d U . .
O22 O 0.5964(4) 0.7921(4) 0.2887(2) 0.0819(16) Uani 1 1 d U . .
O23 O 0.5307(4) 0.9469(4) 0.2560(2) 0.0924(18) Uani 1 1 d U . .
C201 C 0.6584(5) 0.9177(5) 0.3313(3) 0.0546(17) Uani 1 1 d . . .
C202 C 0.7207(6) 0.8595(5) 0.3665(3) 0.069(2) Uani 1 1 d . . .
H202 H 0.7085 0.7986 0.3790 0.083 Uiso 1 1 calc R . .
C203 C 0.8021(6) 0.8914(6) 0.3837(4) 0.081(2) Uani 1 1 d . . .
H203 H 0.8443 0.8515 0.4072 0.097 Uiso 1 1 calc R . .
C204 C 0.8204(6) 0.9825(6) 0.3659(3) 0.070(2) Uani 1 1 d . . .
C205 C 0.7574(6) 1.0398(5) 0.3311(3) 0.065(2) Uani 1 1 d . . .
H205 H 0.7686 1.1009 0.3189 0.079 Uiso 1 1 calc R . .
C206 C 0.6765(5) 1.0069(5) 0.3140(3) 0.0599(19) Uani 1 1 d . . .
H206 H 0.6343 1.0466 0.2904 0.072 Uiso 1 1 calc R . .
C207 C 0.9098(6) 1.0155(7) 0.3838(4) 0.105(3) Uani 1 1 d . . .
H20C H 0.9214 1.0744 0.3602 0.157 Uiso 1 1 d R . .
H20D H 0.9664 0.9732 0.3769 0.157 Uiso 1 1 d R . .
H20E H 0.8986 1.0200 0.4256 0.157 Uiso 1 1 d R . .
S3 S 1.03873(13) 0.31454(15) 0.47687(10) 0.0709(6) Uani 1 1 d . . .
O31 O 1.1247(4) 0.3340(4) 0.4985(3) 0.100(2) Uani 1 1 d U . .
O32 O 0.9680(6) 0.2820(6) 0.5253(3) 0.154(3) Uani 1 1 d U . .
O33 O 0.9988(5) 0.3869(5) 0.4358(3) 0.137(3) Uani 1 1 d U . .
C301 C 1.0754(4) 0.2236(5) 0.4376(3) 0.0499(17) Uani 1 1 d . . .
C302 C 1.1079(5) 0.2398(5) 0.3769(3) 0.0609(19) Uani 1 1 d . . .
H302 H 1.1051 0.2989 0.3550 0.073 Uiso 1 1 calc R . .
C303 C 1.1446(5) 0.1667(8) 0.3492(4) 0.079(3) Uani 1 1 d . . .
H303 H 1.1664 0.1775 0.3082 0.095 Uiso 1 1 calc R . .
C304 C 1.1499(6) 0.0790(8) 0.3799(5) 0.086(3) Uani 1 1 d . . .
C305 C 1.1162(7) 0.0638(6) 0.4393(5) 0.094(3) Uani 1 1 d . . .
H305 H 1.1175 0.0046 0.4609 0.113 Uiso 1 1 calc R . .
C306 C 1.0799(6) 0.1366(6) 0.4678(3) 0.075(2) Uani 1 1 d . . .
H306 H 1.0580 0.1254 0.5087 0.090 Uiso 1 1 calc R . .
C307 C 1.1930(8) -0.0001(8) 0.3484(6) 0.155(5) Uani 1 1 d . . .
H30C H 1.1496 -0.0480 0.3587 0.232 Uiso 1 1 d R . .
H30D H 1.2565 -0.0227 0.3610 0.232 Uiso 1 1 d R . .
H30E H 1.2001 0.0206 0.3057 0.232 Uiso 1 1 d R . .
S4 S 0.79119(14) 0.41524(13) 0.24415(8) 0.0590(5) Uani 1 1 d . . .
O41 O 0.7870(5) 0.5035(4) 0.2585(2) 0.0934(18) Uani 1 1 d U . .
O42 O 0.7243(4) 0.4077(4) 0.2031(2) 0.104(2) Uani 1 1 d U . .
O43 O 0.8899(4) 0.3816(4) 0.2250(3) 0.103(2) Uani 1 1 d U . .
C401 C 0.7547(5) 0.3405(4) 0.3110(3) 0.0457(16) Uani 1 1 d . . .
C402 C 0.8209(5) 0.3094(5) 0.3519(3) 0.0598(19) Uani 1 1 d . . .
H402 H 0.8850 0.3266 0.3437 0.072 Uiso 1 1 calc R . .
C403 C 0.7924(6) 0.2524(5) 0.4057(3) 0.065(2) Uani 1 1 d . . .
H403 H 0.8380 0.2319 0.4330 0.078 Uiso 1 1 calc R . .
C404 C 0.6989(6) 0.2259(5) 0.4192(3) 0.069(2) Uani 1 1 d . . .
C405 C 0.6334(5) 0.2587(5) 0.3787(4) 0.069(2) Uani 1 1 d . . .
H405 H 0.5686 0.2432 0.3879 0.083 Uiso 1 1 calc R . .
C406 C 0.6602(5) 0.3143(5) 0.3241(3) 0.0605(19) Uani 1 1 d . . .
H406 H 0.6146 0.3337 0.2966 0.073 Uiso 1 1 calc R . .
C407 C 0.6705(7) 0.1620(6) 0.4771(4) 0.107(3) Uani 1 1 d . . .
H40C H 0.7156 0.1079 0.4799 0.161 Uiso 1 1 d R . .
H40D H 0.6046 0.1460 0.4777 0.161 Uiso 1 1 d R . .
H40E H 0.6734 0.1916 0.5105 0.161 Uiso 1 1 d R . .
S5 S 0.64900(14) 0.79741(13) -0.06180(9) 0.0646(5) Uani 1 1 d . . .
O51 O 0.6245(4) 0.7064(3) -0.0517(2) 0.0839(16) Uani 1 1 d U . .
O52 O 0.6622(5) 0.8197(5) -0.0040(3) 0.119(2) Uani 1 1 d U . .
O53 O 0.5838(4) 0.8606(5) -0.0940(3) 0.121(2) Uani 1 1 d U . .
C501 C 0.7657(5) 0.8054(4) -0.1048(3) 0.0497(17) Uani 1 1 d . . .
C502 C 0.7904(5) 0.7576(5) -0.1514(3) 0.0584(19) Uani 1 1 d . . .
H502 H 0.7482 0.7175 -0.1583 0.070 Uiso 1 1 calc R . .
C503 C 0.8777(6) 0.7698(5) -0.1874(3) 0.067(2) Uani 1 1 d . . .
H503 H 0.8939 0.7369 -0.2187 0.080 Uiso 1 1 calc R . .
C504 C 0.9426(5) 0.8285(5) -0.1795(3) 0.0611(19) Uani 1 1 d . . .
C505 C 0.9162(6) 0.8733(5) -0.1314(4) 0.076(2) Uani 1 1 d . . .
H505 H 0.9590 0.9122 -0.1236 0.092 Uiso 1 1 calc R . .
C506 C 0.8291(6) 0.8622(6) -0.0949(3) 0.072(2) Uani 1 1 d . . .
H506 H 0.8134 0.8939 -0.0630 0.086 Uiso 1 1 calc R . .
C507 C 1.0374(6) 0.8429(7) -0.2210(4) 0.103(3) Uani 1 1 d . . .
H50C H 1.0705 0.8889 -0.2097 0.154 Uiso 1 1 d R . .
H50D H 1.0225 0.8622 -0.2617 0.154 Uiso 1 1 d R . .
H50E H 1.0793 0.7868 -0.2181 0.154 Uiso 1 1 d R . .
S6 S 1.19183(14) 0.78493(16) 0.10301(8) 0.0689(6) Uani 1 1 d . . .
O61 O 1.0916(3) 0.7636(3) 0.1188(2) 0.0661(13) Uani 1 1 d U . .
O62 O 1.2596(4) 0.7236(5) 0.1342(3) 0.117(2) Uani 1 1 d U . .
O63 O 1.1987(5) 0.8782(5) 0.1100(3) 0.120(2) Uani 1 1 d U . .
C601 C 1.2230(5) 0.7835(4) 0.0254(3) 0.0474(16) Uani 1 1 d . . .
C602 C 1.3212(5) 0.7746(5) 0.0021(3) 0.0621(19) Uani 1 1 d . . .
H602 H 1.3700 0.7650 0.0277 0.074 Uiso 1 1 calc R . .
C603 C 1.3474(6) 0.7801(5) -0.0589(3) 0.066(2) Uani 1 1 d . . .
H603 H 1.4138 0.7742 -0.0741 0.080 Uiso 1 1 calc R . .
C604 C 1.2775(6) 0.7939(5) -0.0970(3) 0.0605(19) Uani 1 1 d . . .
C605 C 1.1806(6) 0.8003(5) -0.0743(3) 0.065(2) Uani 1 1 d . . .
H605 H 1.1323 0.8079 -0.1001 0.078 Uiso 1 1 calc R . .
C606 C 1.1528(5) 0.7956(5) -0.0129(3) 0.0603(19) Uani 1 1 d . . .
H606 H 1.0862 0.8008 0.0020 0.072 Uiso 1 1 calc R . .
C607 C 1.3075(7) 0.8039(6) -0.1644(3) 0.094(3) Uani 1 1 d . . .
H60C H 1.2599 0.7788 -0.1822 0.142 Uiso 1 1 d R . .
H60D H 1.3713 0.7718 -0.1719 0.142 Uiso 1 1 d R . .
H60E H 1.3102 0.8673 -0.1815 0.142 Uiso 1 1 d R . .
O1 O 0.7859(4) 0.7149(4) 0.2420(3) 0.1004(19) Uani 1 1 d U . .
H1OA H 0.7285 0.7401 0.2586 0.121 Uiso 1 1 d R . .
H1OB H 0.7862 0.6539 0.2466 0.121 Uiso 1 1 d R . .
O2 O 0.6190(4) 1.0437(4) -0.0658(2) 0.0864(16) Uani 1 1 d U . .
H2OA H 0.6248 0.9822 -0.0581 0.104 Uiso 1 1 d R . .
H2OB H 0.6788 1.0604 -0.0829 0.104 Uiso 1 1 d R . .
O3 O 0.3333(4) 0.7718(3) 0.3342(2) 0.0758(15) Uani 1 1 d U . .
H3OA H 0.2960 0.8014 0.3059 0.091 Uiso 1 1 d R . .
H3OB H 0.3720 0.8123 0.3411 0.091 Uiso 1 1 d R . .
O4 O 0.6397(4) 0.9777(5) -0.2093(3) 0.128(3) Uani 1 1 d U . .
H4OA H 0.5861 1.0075 -0.2254 0.154 Uiso 1 1 d R . .
H4OB H 0.6183 0.9280 -0.1840 0.154 Uiso 1 1 d R . .
O5 O 0.2584(5) 0.8701(5) 0.2333(2) 0.127(2) Uani 1 1 d U . .
H5OA H 0.3184 0.8871 0.2166 0.152 Uiso 1 1 d R . .
H5OB H 0.2217 0.8777 0.2026 0.152 Uiso 1 1 d R . .
O6 O 0.2156(5) 0.6677(6) 0.4181(4) 0.165(3) Uani 1 1 d U . .
H6OA H 0.2410 0.6984 0.3822 0.198 Uiso 1 1 d R . .
H6OB H 0.1579 0.7000 0.4282 0.198 Uiso 1 1 d R . .
O7 O 1.2959(6) 0.5380(6) 0.1065(4) 0.168(3) Uani 1 1 d U . .
H7OA H 1.3266 0.5015 0.1359 0.201 Uiso 1 1 d R . .
H7OB H 1.2803 0.5922 0.1187 0.201 Uiso 1 1 d R . .
O8A O 0.4940(6) 0.3836(7) 0.1122(5) 0.118(4) Uani 0.682(14) 1 d PU A 1
H8OA H 0.4631 0.3966 0.1449 0.142 Uiso 0.682(14) 1 d PR A 1
H8OB H 0.4595 0.3585 0.0898 0.142 Uiso 0.682(14) 1 d PR A 1
O8B O 0.4965(14) 0.4389(14) 0.0493(11) 0.118(4) Uani 0.318(14) 1 d PU A 2
H8OC H 0.5178 0.4573 0.0102 0.142 Uiso 0.318(14) 1 d PR A 2
H8OD H 0.4590 0.3950 0.0461 0.142 Uiso 0.318(14) 1 d PR A 2

loop_
_atom_site_aniso_label
_atom_site_aniso_U_11
_atom_site_aniso_U_22
_atom_site_aniso_U_33
_atom_site_aniso_U_23
_atom_site_aniso_U_13
_atom_site_aniso_U_12
N1 0.039(3) 0.054(3) 0.043(3) -0.008(3) 0.002(2) -0.009(3)
C2 0.049(4) 0.072(5) 0.039(4) -0.009(3) -0.006(3) -0.004(4)
C3 0.052(4) 0.071(5) 0.039(4) -0.004(4) -0.007(3) 0.000(4)
N4 0.049(3) 0.049(3) 0.043(3) -0.009(3) -0.004(2) 0.002(3)
C5 0.046(4) 0.050(4) 0.072(5) -0.007(4) 0.002(4) -0.006(3)
C6 0.047(4) 0.048(4) 0.039(4) -0.001(3) 0.005(3) -0.011(3)
C7 0.068(5) 0.046(4) 0.038(4) -0.006(3) 0.004(3) -0.010(4)
C8 0.044(4) 0.064(5) 0.053(4) -0.020(4) -0.011(3) -0.006(4)
C9 0.052(4) 0.068(5) 0.067(5) -0.035(4) -0.020(4) 0.009(4)
C10 0.051(4) 0.077(6) 0.062(5) -0.019(4) -0.017(4) 0.002(4)
C11 0.053(4) 0.056(5) 0.039(4) 0.000(3) -0.012(3) -0.016(4)
C12 0.062(4) 0.070(5) 0.038(4) 0.003(3) -0.008(3) -0.026(4)
N13 0.048(3) 0.051(3) 0.047(3) -0.010(3) -0.005(3) -0.019(3)
C14 0.052(4) 0.059(4) 0.041(4) 0.000(3) -0.001(3) -0.015(3)
C15 0.051(4) 0.048(4) 0.046(4) -0.007(3) -0.001(3) -0.007(3)
N16 0.052(3) 0.038(3) 0.040(3) -0.004(2) -0.001(3) -0.006(2)
C17 0.055(4) 0.051(4) 0.040(4) -0.002(3) -0.004(3) -0.012(3)
C18 0.066(5) 0.044(4) 0.050(4) 0.000(3) -0.017(3) -0.013(3)
N19 0.051(3) 0.055(4) 0.058(3) -0.001(3) -0.012(3) -0.008(3)
C20 0.047(4) 0.047(4) 0.068(5) -0.002(4) -0.011(3) -0.006(3)
C21 0.049(4) 0.033(4) 0.053(4) -0.007(3) -0.008(3) -0.005(3)
C22 0.060(5) 0.042(4) 0.055(4) -0.009(3) 0.001(4) -0.004(3)
C23 0.057(5) 0.055(4) 0.050(4) -0.005(3) -0.010(4) -0.014(4)
C24 0.054(5) 0.073(5) 0.050(4) -0.004(4) -0.002(4) -0.019(4)
C25 0.051(4) 0.051(4) 0.063(5) -0.006(4) -0.001(4) -0.008(3)
C26 0.059(5) 0.039(4) 0.048(4) 0.000(3) -0.012(4) -0.004(3)
C27 0.076(5) 0.053(5) 0.071(5) -0.017(4) -0.020(4) 0.004(4)
N28 0.047(3) 0.052(3) 0.044(3) -0.007(3) -0.004(3) -0.010(3)
C29 0.059(4) 0.070(5) 0.044(4) -0.009(4) -0.018(3) -0.011(4)
C30 0.040(4) 0.065(5) 0.049(4) -0.008(4) -0.008(3) -0.002(3)
C31 0.057(4) 0.064(5) 0.043(4) -0.006(4) -0.002(3) 0.004(4)
C32 0.064(5) 0.056(5) 0.052(4) -0.005(4) -0.001(4) -0.005(4)
N33 0.055(4) 0.059(4) 0.060(4) -0.008(3) -0.011(3) 0.001(3)
C34 0.063(5) 0.090(6) 0.035(4) -0.015(4) -0.010(3) -0.010(4)
C35 0.049(4) 0.056(5) 0.040(4) -0.008(3) 0.001(3) -0.002(4)
C36 0.062(5) 0.053(4) 0.036(4) -0.004(3) 0.003(3) -0.002(4)
C37 0.054(5) 0.072(6) 0.059(5) -0.009(4) 0.000(4) -0.013(4)
C38 0.068(5) 0.051(5) 0.065(5) 0.013(4) 0.000(4) -0.002(4)
C39 0.051(4) 0.075(6) 0.052(4) -0.001(4) -0.005(3) 0.009(4)
C40 0.057(4) 0.051(4) 0.038(4) -0.012(3) -0.003(3) 0.005(4)
C41 0.055(4) 0.070(5) 0.056(4) -0.030(4) -0.005(4) -0.008(4)
N42 0.051(3) 0.055(4) 0.051(3) -0.010(3) -0.013(3) -0.005(3)
C43 0.081(5) 0.050(5) 0.072(5) -0.019(4) 0.017(4) -0.001(4)
C44 0.059(4) 0.048(4) 0.052(4) -0.009(3) 0.003(3) -0.018(3)
S1 0.0656(12) 0.0522(11) 0.0627(12) -0.0025(9) -0.0084(10) -0.0127(9)
O11 0.080(3) 0.044(3) 0.090(3) -0.017(3) -0.033(3) -0.009(2)
O12 0.101(4) 0.058(3) 0.089(4) -0.019(3) -0.058(3) -0.002(3)
O13 0.107(4) 0.095(4) 0.110(5) 0.007(4) 0.028(4) -0.011(4)
C101 0.049(4) 0.041(4) 0.058(4) -0.006(3) -0.011(3) -0.012(3)
C102 0.060(5) 0.072(5) 0.062(5) -0.018(4) -0.003(4) -0.003(4)
C103 0.067(5) 0.058(5) 0.095(7) -0.018(5) -0.026(5) 0.014(4)
C104 0.066(5) 0.053(5) 0.082(6) 0.003(4) -0.033(4) -0.010(4)
C105 0.074(5) 0.066(5) 0.055(5) -0.009(4) -0.019(4) -0.021(4)
C106 0.049(4) 0.057(5) 0.059(5) -0.017(4) -0.009(4) -0.008(3)
C107 0.126(8) 0.068(6) 0.137(8) 0.023(6) -0.067(7) 0.000(6)
S2 0.0585(12) 0.0748(14) 0.0641(12) -0.0153(11) -0.0121(10) -0.0127(10)
O21 0.070(3) 0.107(4) 0.080(4) -0.028(3) 0.005(3) -0.031(3)
O22 0.075(3) 0.088(4) 0.098(4) -0.048(3) -0.016(3) -0.014(3)
O23 0.084(4) 0.110(4) 0.087(4) -0.001(3) -0.040(3) -0.014(3)
C201 0.060(4) 0.052(5) 0.053(4) -0.009(4) -0.005(4) -0.012(4)
C202 0.086(6) 0.050(5) 0.070(5) 0.007(4) -0.025(5) -0.017(4)
C203 0.085(6) 0.081(6) 0.077(6) 0.006(5) -0.040(5) -0.007(5)
C204 0.082(6) 0.081(6) 0.052(5) -0.006(4) -0.011(4) -0.036(5)
C205 0.080(6) 0.062(5) 0.055(5) -0.010(4) -0.004(4) -0.013(4)
C206 0.055(4) 0.068(5) 0.057(4) -0.014(4) -0.009(4) 0.002(4)
C207 0.104(7) 0.129(8) 0.091(7) 0.002(6) -0.035(6) -0.063(6)
S3 0.0441(11) 0.0876(15) 0.0891(15) -0.0424(13) -0.0080(11) 0.0040(10)
O31 0.064(3) 0.116(4) 0.149(5) -0.087(4) -0.041(3) 0.012(3)
O32 0.140(6) 0.182(7) 0.151(6) -0.098(5) 0.072(5) -0.053(5)
O33 0.145(6) 0.111(5) 0.162(6) -0.055(5) -0.070(5) 0.069(4)
C301 0.039(4) 0.062(5) 0.054(4) -0.017(4) -0.014(3) -0.008(3)
C302 0.052(4) 0.072(5) 0.058(5) -0.007(4) -0.006(4) -0.010(4)
C303 0.047(5) 0.140(9) 0.062(5) -0.041(6) -0.001(4) -0.019(5)
C304 0.065(6) 0.100(8) 0.112(8) -0.058(7) -0.019(6) -0.011(5)
C305 0.113(8) 0.064(6) 0.112(8) -0.019(6) -0.025(6) -0.015(5)
C306 0.102(6) 0.069(6) 0.054(5) -0.004(5) -0.013(4) -0.020(5)
C307 0.112(9) 0.152(11) 0.232(14) -0.135(11) -0.002(9) 0.005(8)
S4 0.0609(12) 0.0646(13) 0.0525(11) -0.0036(9) -0.0085(9) -0.0182(10)
O41 0.136(5) 0.058(3) 0.087(4) -0.012(3) -0.005(3) -0.024(3)
O42 0.121(5) 0.138(5) 0.062(3) 0.011(3) -0.037(3) -0.064(4)
O43 0.074(4) 0.118(5) 0.095(4) 0.013(4) 0.024(3) -0.014(3)
C401 0.044(4) 0.045(4) 0.051(4) -0.010(3) -0.005(3) -0.012(3)
C402 0.060(5) 0.069(5) 0.053(4) -0.009(4) -0.011(4) -0.017(4)
C403 0.085(6) 0.056(5) 0.051(5) 0.002(4) -0.016(4) -0.010(4)
C404 0.088(6) 0.054(5) 0.059(5) -0.004(4) 0.017(5) -0.022(4)
C405 0.047(4) 0.072(5) 0.083(6) -0.005(5) 0.006(4) -0.015(4)
C406 0.052(4) 0.063(5) 0.067(5) -0.012(4) -0.004(4) -0.009(4)
C407 0.123(8) 0.086(7) 0.091(7) 0.017(5) 0.020(6) -0.014(6)
S5 0.0583(12) 0.0615(13) 0.0719(13) -0.0064(10) -0.0007(10) -0.0147(10)
O51 0.073(3) 0.068(3) 0.108(4) -0.004(3) -0.002(3) -0.022(3)
O52 0.113(4) 0.144(4) 0.111(4) -0.054(4) 0.025(3) -0.045(3)
O53 0.079(3) 0.114(4) 0.139(4) 0.030(3) 0.004(3) 0.007(3)
C501 0.049(4) 0.050(4) 0.052(4) -0.005(3) -0.014(3) -0.009(3)
C502 0.071(5) 0.057(5) 0.052(4) -0.012(4) -0.013(4) -0.016(4)
C503 0.092(6) 0.052(5) 0.052(5) -0.010(4) -0.004(4) 0.003(4)
C504 0.063(5) 0.061(5) 0.058(5) -0.008(4) 0.000(4) -0.015(4)
C505 0.065(5) 0.082(6) 0.089(6) -0.031(5) 0.007(5) -0.031(4)
C506 0.071(5) 0.091(6) 0.062(5) -0.031(4) 0.004(4) -0.026(5)
C507 0.088(6) 0.112(8) 0.099(7) -0.007(6) 0.021(5) -0.028(6)
S6 0.0618(13) 0.1010(17) 0.0477(11) -0.0153(11) -0.0032(9) -0.0235(12)
O61 0.059(3) 0.079(3) 0.058(3) -0.011(2) 0.000(2) -0.009(2)
O62 0.088(3) 0.170(5) 0.080(3) -0.001(3) -0.019(3) 0.015(3)
O63 0.140(4) 0.129(4) 0.108(4) -0.056(3) 0.004(3) -0.049(4)
C601 0.048(4) 0.046(4) 0.047(4) -0.001(3) -0.005(3) -0.017(3)
C602 0.050(4) 0.076(5) 0.062(5) -0.011(4) -0.010(4) -0.010(4)
C603 0.061(5) 0.075(5) 0.066(5) -0.019(4) 0.002(4) -0.019(4)
C604 0.076(6) 0.050(4) 0.052(4) -0.001(4) 0.006(4) -0.021(4)
C605 0.082(6) 0.066(5) 0.047(5) 0.003(4) -0.019(4) -0.011(4)
C606 0.062(5) 0.059(5) 0.058(5) 0.002(4) -0.010(4) -0.014(4)
C607 0.129(8) 0.087(6) 0.065(6) -0.014(5) 0.002(5) -0.017(6)
O1 0.061(3) 0.089(4) 0.137(5) 0.015(4) -0.014(3) -0.004(3)
O2 0.062(3) 0.078(4) 0.121(4) -0.011(3) -0.025(3) -0.008(3)
O3 0.074(3) 0.075(3) 0.083(3) -0.020(3) -0.006(3) -0.019(3)
O4 0.098(4) 0.155(6) 0.121(5) 0.031(4) -0.042(4) -0.025(4)
O5 0.144(5) 0.182(6) 0.069(4) -0.019(4) -0.023(4) -0.069(5)
O6 0.126(5) 0.174(7) 0.156(6) 0.036(5) 0.012(5) 0.010(5)
O7 0.155(6) 0.189(7) 0.171(7) -0.007(6) -0.069(5) -0.045(6)
O8A 0.102(5) 0.122(6) 0.150(7) -0.067(5) 0.007(5) -0.042(4)
O8B 0.102(5) 0.122(6) 0.150(7) -0.067(5) 0.007(5) -0.042(4)

loop_
_atom_type_symbol
_atom_type_description
_atom_type_scat_dispersion_real
_atom_type_scat_dispersion_imag
_atom_type_scat_source
C C 0.0181 0.0091 'International Tables Vol C Tables 4.2.6.8 and 6.1.1.4'
H H 0.0000 0.0000 'International Tables Vol C Tables 4.2.6.8 and 6.1.1.4'
N N 0.0311 0.0180 'International Tables Vol C Tables 4.2.6.8 and 6.1.1.4'
S S 0.3331 0.5567 'International Tables Vol C Tables 4.2.6.8 and 6.1.1.4'
O O 0.0492 0.0322 'International Tables Vol C Tables 4.2.6.8 and 6.1.1.4'

loop_
_geom_angle_atom_site_label_1
_geom_angle_atom_site_label_2
_geom_angle_atom_site_label_3
_geom_angle
_geom_angle_site_symmetry_1
_geom_angle_site_symmetry_3
_geom_angle_publ_flag
C2 N1 C30 110.5(5) . . ?
C2 N1 C31 110.7(5) . . ?
C30 N1 C31 112.4(5) . . ?
N1 C2 C3 112.0(5) . . ?
N4 C3 C2 110.1(5) . . ?
C3 N4 C5 115.6(5) . . ?
N4 C5 C6 114.9(5) . . ?
C8 C6 C7 118.0(6) . . ?
C8 C6 C5 122.0(6) . . ?
C7 C6 C5 119.9(6) . . ?
C11 C7 C6 122.4(6) . . ?
C6 C8 C9 120.5(6) . . ?
C10 C9 C8 120.3(7) . . ?
C9 C10 C11 120.8(6) . . ?
C10 C11 C7 118.0(6) . . ?
C10 C11 C12 121.0(6) . . ?
C7 C11 C12 120.9(7) . . ?
C11 C12 N13 113.9(5) . . ?
C14 N13 C12 115.2(5) . . ?
N13 C14 C15 108.5(5) . . ?
N16 C15 C14 112.3(5) . . ?
C15 N16 C44 110.3(5) . . ?
C15 N16 C17 111.3(5) . . ?
C44 N16 C17 111.8(5) . . ?
N16 C17 C18 109.5(5) . . ?
N19 C18 C17 110.8(5) . . ?
C18 N19 C20 114.6(5) . . ?
N19 C20 C21 111.3(5) . . ?
C23 C21 C22 119.1(6) . . ?
C23 C21 C20 119.9(6) . . ?
C22 C21 C20 120.9(6) . . ?
C26 C22 C21 120.7(6) . . ?
C24 C23 C21 120.9(6) . . ?
C23 C24 C25 119.4(6) . . ?
C26 C25 C24 120.3(6) . . ?
C22 C26 C25 119.5(6) . . ?
C22 C26 C27 121.0(6) . . ?
C25 C26 C27 119.5(6) . . ?
N28 C27 C26 113.3(5) . . ?
C27 N28 C29 112.2(5) . . ?
N28 C29 C30 110.1(5) . . ?
N1 C30 C29 111.6(5) . . ?
N1 C31 C32 110.5(5) . . ?
N33 C32 C31 109.3(5) . . ?
C32 N33 C34 114.6(5) . . ?
N33 C34 C35 114.4(5) . . ?
C37 C35 C36 118.0(6) . . ?
C37 C35 C34 120.3(6) . . ?
C36 C35 C34 121.6(6) . . ?
C35 C36 C40 122.4(6) . . ?
C35 C37 C38 121.8(7) . . ?
C37 C38 C39 119.3(7) . . ?
C38 C39 C40 121.6(7) . . ?
C36 C40 C39 116.9(6) . . ?
C36 C40 C41 121.9(6) . . ?
C39 C40 C41 121.0(6) . . ?
N42 C41 C40 112.2(5) . . ?
C43 N42 C41 114.8(5) . . ?
N42 C43 C44 112.1(6) . . ?
N16 C44 C43 109.8(5) . . ?
O13 S1 O11 111.7(4) . . ?
O13 S1 O12 113.1(4) . . ?
O11 S1 O12 112.2(3) . . ?
O13 S1 C101 106.4(3) . . ?
O11 S1 C101 106.9(3) . . ?
O12 S1 C101 105.9(3) . . ?
C106 C101 C102 120.2(6) . . ?
C106 C101 S1 119.7(5) . . ?
C102 C101 S1 119.9(5) . . ?
C103 C102 C101 119.3(7) . . ?
C104 C103 C102 122.4(7) . . ?
C103 C104 C105 116.8(7) . . ?
C103 C104 C107 122.0(8) . . ?
C105 C104 C107 121.2(8) . . ?
C106 C105 C104 122.7(7) . . ?
C101 C106 C105 118.6(7) . . ?
O22 S2 O21 112.4(3) . . ?
O22 S2 O23 112.9(4) . . ?
O21 S2 O23 112.6(4) . . ?
O22 S2 C201 105.4(3) . . ?
O21 S2 C201 107.6(3) . . ?
O23 S2 C201 105.3(3) . . ?
C206 C201 C202 119.2(7) . . ?
C206 C201 S2 119.9(6) . . ?
C202 C201 S2 120.9(6) . . ?
C201 C202 C203 120.3(7) . . ?
C204 C203 C202 120.4(7) . . ?
C205 C204 C203 118.7(7) . . ?
C205 C204 C207 121.5(8) . . ?
C203 C204 C207 119.8(8) . . ?
C204 C205 C206 120.4(7) . . ?
C201 C206 C205 121.1(7) . . ?
O33 S3 O32 112.7(5) . . ?
O33 S3 O31 113.8(4) . . ?
O32 S3 O31 110.7(5) . . ?
O33 S3 C301 106.6(4) . . ?
O32 S3 C301 106.2(4) . . ?
O31 S3 C301 106.4(3) . . ?
C306 C301 C302 118.9(7) . . ?
C306 C301 S3 120.0(6) . . ?
C302 C301 S3 120.8(6) . . ?
C303 C302 C301 118.8(7) . . ?
C304 C303 C302 122.2(8) . . ?
C305 C304 C303 118.5(9) . . ?
C305 C304 C307 120.5(11) . . ?
C303 C304 C307 121.0(11) . . ?
C304 C305 C306 120.0(9) . . ?
C301 C306 C305 121.7(8) . . ?
O41 S4 O42 113.9(4) . . ?
O41 S4 O43 111.9(4) . . ?
O42 S4 O43 112.0(4) . . ?
O41 S4 C401 107.4(3) . . ?
O42 S4 C401 105.7(3) . . ?
O43 S4 C401 105.3(3) . . ?
C402 C401 C406 119.0(6) . . ?
C402 C401 S4 119.6(5) . . ?
C406 C401 S4 121.4(5) . . ?
C401 C402 C403 120.2(7) . . ?
C404 C403 C402 121.3(7) . . ?
C405 C404 C403 117.8(7) . . ?
C405 C404 C407 121.9(8) . . ?
C403 C404 C407 120.3(8) . . ?
C404 C405 C406 122.2(7) . . ?
C401 C406 C405 119.3(7) . . ?
O53 S5 O51 114.5(4) . . ?
O53 S5 O52 113.6(5) . . ?
O51 S5 O52 108.0(4) . . ?
O53 S5 C501 105.8(3) . . ?
O51 S5 C501 109.5(3) . . ?
O52 S5 C501 105.0(3) . . ?
C506 C501 C502 119.4(7) . . ?
C506 C501 S5 120.8(6) . . ?
C502 C501 S5 119.7(5) . . ?
C503 C502 C501 119.2(7) . . ?
C502 C503 C504 122.8(7) . . ?
C503 C504 C505 116.0(7) . . ?
C503 C504 C507 121.9(7) . . ?
C505 C504 C507 122.1(7) . . ?
C506 C505 C504 122.0(7) . . ?
C501 C506 C505 120.4(7) . . ?
O62 S6 O61 114.0(4) . . ?
O62 S6 O63 111.8(4) . . ?
O61 S6 O63 109.2(4) . . ?
O62 S6 C601 108.1(4) . . ?
O61 S6 C601 107.7(3) . . ?
O63 S6 C601 105.6(3) . . ?
C606 C601 C602 118.7(6) . . ?
C606 C601 S6 121.8(5) . . ?
C602 C601 S6 119.4(5) . . ?
C603 C602 C601 120.4(7) . . ?
C604 C603 C602 120.7(7) . . ?
C603 C604 C605 119.2(7) . . ?
C603 C604 C607 120.2(7) . . ?
C605 C604 C607 120.6(7) . . ?
C604 C605 C606 120.8(7) . . ?
C601 C606 C605 120.0(7) . . ?

loop_
_geom_bond_atom_site_label_1
_geom_bond_atom_site_label_2
_geom_bond_distance
_geom_bond_site_symmetry_2
_geom_bond_publ_flag
N1 C2 1.462(7) . ?
N1 C30 1.464(8) . ?
N1 C31 1.466(8) . ?
C2 C3 1.517(9) . ?
C3 N4 1.480(7) . ?
N4 C5 1.481(7) . ?
C5 C6 1.513(8) . ?
C6 C8 1.377(9) . ?
C6 C7 1.392(9) . ?
C7 C11 1.383(9) . ?
C8 C9 1.381(8) . ?
C9 C10 1.377(9) . ?
C10 C11 1.377(9) . ?
C11 C12 1.488(8) . ?
C12 N13 1.503(7) . ?
N13 C14 1.496(7) . ?
C14 C15 1.510(8) . ?
C15 N16 1.456(7) . ?
N16 C44 1.466(7) . ?
N16 C17 1.469(7) . ?
C17 C18 1.525(8) . ?
C18 N19 1.446(7) . ?
N19 C20 1.485(8) . ?
C20 C21 1.517(8) . ?
C21 C23 1.379(8) . ?
C21 C22 1.384(8) . ?
C22 C26 1.371(9) . ?
C23 C24 1.371(9) . ?
C24 C25 1.385(9) . ?
C25 C26 1.382(9) . ?
C26 C27 1.506(9) . ?
C27 N28 1.489(8) . ?
N28 C29 1.493(7) . ?
C29 C30 1.499(9) . ?
C31 C32 1.534(8) . ?
C32 N33 1.474(8) . ?
N33 C34 1.502(7) . ?
C34 C35 1.507(9) . ?
C35 C37 1.368(9) . ?
C35 C36 1.387(9) . ?
C36 C40 1.389(9) . ?
C37 C38 1.369(9) . ?
C38 C39 1.377(10) . ?
C39 C40 1.392(9) . ?
C40 C41 1.492(9) . ?
C41 N42 1.488(8) . ?
N42 C43 1.463(8) . ?
C43 C44 1.513(9) . ?
S1 O13 1.427(6) . ?
S1 O11 1.448(5) . ?
S1 O12 1.451(5) . ?
S1 C101 1.779(6) . ?
C101 C106 1.377(9) . ?
C101 C102 1.390(9) . ?
C102 C103 1.377(10) . ?
C103 C104 1.373(10) . ?
C104 C105 1.389(10) . ?
C104 C107 1.493(10) . ?
C105 C106 1.381(9) . ?
S2 O22 1.434(5) . ?
S2 O21 1.439(5) . ?
S2 O23 1.456(5) . ?
S2 C201 1.762(7) . ?
C201 C206 1.362(9) . ?
C201 C202 1.375(9) . ?
C202 C203 1.394(10) . ?
C203 C204 1.391(10) . ?
C204 C205 1.370(10) . ?
C204 C207 1.508(10) . ?
C205 C206 1.396(9) . ?
S3 O33 1.406(7) . ?
S3 O32 1.418(7) . ?
S3 O31 1.420(5) . ?
S3 C301 1.760(7) . ?
C301 C306 1.352(9) . ?
C301 C302 1.380(9) . ?
C302 C303 1.379(11) . ?
C303 C304 1.366(12) . ?
C304 C305 1.357(12) . ?
C304 C307 1.521(12) . ?
C305 C306 1.384(11) . ?
S4 O41 1.415(5) . ?
S4 O42 1.426(5) . ?
S4 O43 1.430(6) . ?
S4 C401 1.762(6) . ?
C401 C402 1.373(8) . ?
C401 C406 1.375(9) . ?
C402 C403 1.391(9) . ?
C403 C404 1.364(10) . ?
C404 C405 1.364(10) . ?
C404 C407 1.508(10) . ?
C405 C406 1.390(10) . ?
S5 O53 1.400(6) . ?
S5 O51 1.411(5) . ?
S5 O52 1.459(6) . ?
S5 C501 1.764(7) . ?
C501 C506 1.354(9) . ?
C501 C502 1.376(9) . ?
C502 C503 1.365(9) . ?
C503 C504 1.374(10) . ?
C504 C505 1.378(10) . ?
C504 C507 1.511(10) . ?
C505 C506 1.367(9) . ?
S6 O62 1.398(6) . ?
S6 O61 1.430(5) . ?
S6 O63 1.451(6) . ?
S6 C601 1.767(6) . ?
C601 C606 1.363(8) . ?
C601 C602 1.380(9) . ?
C602 C603 1.378(9) . ?
C603 C604 1.355(9) . ?
C604 C605 1.358(10) . ?
C604 C607 1.519(10) . ?
C605 C606 1.391(9) . ?

loop_
_geom_hbond_atom_site_label_D
_geom_hbond_atom_site_label_H
_geom_hbond_atom_site_label_A
_geom_hbond_distance_DH
_geom_hbond_distance_HA
_geom_hbond_distance_DA
_geom_hbond_angle_DHA
_geom_hbond_site_symmetry_A
N4 H4B O33 0.90 1.88 2.725(8) 156.1 .
N4 H4A O31 0.90 1.89 2.778(7) 171.0 2_766
N13 H13A O11 0.90 1.89 2.744(6) 157.8 .
N13 H13B O3 0.90 1.94 2.831(7) 170.0 .
N19 H19A O2 0.90 1.86 2.747(7) 169.3 2_675
N19 H19B O52 0.90 1.89 2.758(8) 161.9 .
N28 H28A O61 0.90 1.96 2.855(7) 173.1 .
N28 H28B O1 0.90 1.99 2.869(7) 165.8 .
N33 H33A O43 0.90 1.83 2.718(8) 170.1 .
N33 H33B O12 0.90 1.94 2.834(7) 173.7 1_655
N42 H42A O8A 0.90 1.98 2.823(10) 154.7 .
N42 H42A O8B 0.90 1.96 2.80(2) 155.9 .
N42 H42B O42 0.90 1.85 2.738(7) 167.4 .
O1 H1OA O22 0.90 1.98 2.872(8) 174.4 .
O1 H1OB O41 0.90 2.22 3.118(8) 179.5 .
O2 H2OA O53 0.90 2.29 3.041(9) 140.6 .
O2 H2OA O52 0.90 2.54 3.404(9) 160.1 .
O2 H2OB O63 0.90 1.98 2.860(8) 166.2 2_775
O3 H3OA O5 0.90 1.88 2.746(8) 161.5 .
O3 H3OB O21 0.90 1.88 2.758(7) 163.1 .
O4 H4OA O23 0.90 1.84 2.741(8) 172.1 2_675
O4 H4OB O53 0.90 2.12 2.930(9) 148.2 .
O5 H5OA O4 0.90 2.14 2.740(9) 123.3 2_675
O5 H5OB O63 0.90 2.18 3.016(8) 154.2 1_455
O6 H6OA O3 0.90 1.87 2.702(9) 152.0 .
O6 H6OB O32 0.90 1.92 2.760(10) 154.2 2_666
O7 H7OA O12 0.90 2.92 3.512(10) 124.4 1_655
O7 H7OB O62 0.90 2.05 2.942(12) 170.7 .
O8A H8OA O13 0.85 1.93 2.775(11) 179.9 .
O8A H8OB O51 0.90 1.97 2.865(10) 171.8 2_665
O8B H8OC O8B 0.90 1.87 2.62(5) 138.6 2_665
O8B H8OD O51 0.90 1.98 2.875(19) 171.9 2_665

loop_
_geom_torsion_atom_site_label_1
_geom_torsion_atom_site_label_2
_geom_torsion_atom_site_label_3
_geom_torsion_atom_site_label_4
_geom_torsion
_geom_torsion_site_symmetry_1
_geom_torsion_site_symmetry_2
_geom_torsion_site_symmetry_3
_geom_torsion_site_symmetry_4
_geom_torsion_publ_flag
C30 N1 C2 C3 156.4(5) . . . . ?
C31 N1 C2 C3 -78.5(7) . . . . ?
N1 C2 C3 N4 162.3(5) . . . . ?
C2 C3 N4 C5 -172.9(5) . . . . ?
C3 N4 C5 C6 -60.3(8) . . . . ?
N4 C5 C6 C8 -54.7(8) . . . . ?
N4 C5 C6 C7 128.7(6) . . . . ?
C8 C6 C7 C11 -0.7(9) . . . . ?
C5 C6 C7 C11 176.1(6) . . . . ?
C7 C6 C8 C9 0.1(9) . . . . ?
C5 C6 C8 C9 -176.6(6) . . . . ?
C6 C8 C9 C10 1.3(10) . . . . ?
C8 C9 C10 C11 -2.2(11) . . . . ?
C9 C10 C11 C7 1.7(10) . . . . ?
C9 C10 C11 C12 178.2(6) . . . . ?
C6 C7 C11 C10 -0.2(9) . . . . ?
C6 C7 C11 C12 -176.7(5) . . . . ?
C10 C11 C12 N13 71.3(8) . . . . ?
C7 C11 C12 N13 -112.2(7) . . . . ?
C11 C12 N13 C14 61.3(8) . . . . ?
C12 N13 C14 C15 177.9(5) . . . . ?
N13 C14 C15 N16 -172.4(5) . . . . ?
C14 C15 N16 C44 79.2(6) . . . . ?
C14 C15 N16 C17 -156.0(5) . . . . ?
C15 N16 C17 C18 90.7(6) . . . . ?
C44 N16 C17 C18 -145.4(5) . . . . ?
N16 C17 C18 N19 177.0(5) . . . . ?
C17 C18 N19 C20 172.9(5) . . . . ?
C18 N19 C20 C21 67.1(7) . . . . ?
N19 C20 C21 C23 78.8(7) . . . . ?
N19 C20 C21 C22 -101.1(7) . . . . ?
C23 C21 C22 C26 0.7(9) . . . . ?
C20 C21 C22 C26 -179.4(6) . . . . ?
C22 C21 C23 C24 0.5(10) . . . . ?
C20 C21 C23 C24 -179.4(6) . . . . ?
C21 C23 C24 C25 -1.3(10) . . . . ?
C23 C24 C25 C26 0.8(10) . . . . ?
C21 C22 C26 C25 -1.1(10) . . . . ?
C21 C22 C26 C27 178.7(6) . . . . ?
C24 C25 C26 C22 0.4(10) . . . . ?
C24 C25 C26 C27 -179.4(6) . . . . ?
C22 C26 C27 N28 108.0(7) . . . . ?
C25 C26 C27 N28 -72.2(8) . . . . ?
C26 C27 N28 C29 169.5(6) . . . . ?
C27 N28 C29 C30 -175.7(5) . . . . ?
C2 N1 C30 C29 -84.8(6) . . . . ?
C31 N1 C30 C29 151.1(5) . . . . ?
N28 C29 C30 N1 -61.3(7) . . . . ?
C2 N1 C31 C32 160.6(5) . . . . ?
C30 N1 C31 C32 -75.4(7) . . . . ?
N1 C31 C32 N33 -171.5(5) . . . . ?
C31 C32 N33 C34 -169.9(5) . . . . ?
C32 N33 C34 C35 -57.6(8) . . . . ?
N33 C34 C35 C37 98.1(7) . . . . ?
N33 C34 C35 C36 -83.3(8) . . . . ?
C37 C35 C36 C40 3.0(9) . . . . ?
C34 C35 C36 C40 -175.7(6) . . . . ?
C36 C35 C37 C38 -2.0(10) . . . . ?
C34 C35 C37 C38 176.7(6) . . . . ?
C35 C37 C38 C39 0.6(11) . . . . ?
C37 C38 C39 C40 0.0(11) . . . . ?
C35 C36 C40 C39 -2.4(9) . . . . ?
C35 C36 C40 C41 -178.4(6) . . . . ?
C38 C39 C40 C36 0.9(10) . . . . ?
C38 C39 C40 C41 176.9(6) . . . . ?
C36 C40 C41 N42 86.5(7) . . . . ?
C39 C40 C41 N42 -89.3(7) . . . . ?
C40 C41 N42 C43 54.3(8) . . . . ?
C41 N42 C43 C44 171.4(6) . . . . ?
C15 N16 C44 C43 -169.3(5) . . . . ?
C17 N16 C44 C43 66.3(7) . . . . ?
N42 C43 C44 N16 154.7(6) . . . . ?
O13 S1 C101 C106 137.2(6) . . . . ?
O11 S1 C101 C106 17.6(6) . . . . ?
O12 S1 C101 C106 -102.2(5) . . . . ?
O13 S1 C101 C102 -49.2(6) . . . . ?
O11 S1 C101 C102 -168.7(5) . . . . ?
O12 S1 C101 C102 71.4(6) . . . . ?
C106 C101 C102 C103 -1.5(10) . . . . ?
S1 C101 C102 C103 -175.1(5) . . . . ?
C101 C102 C103 C104 0.6(11) . . . . ?
C102 C103 C104 C105 -0.3(11) . . . . ?
C102 C103 C104 C107 177.6(7) . . . . ?
C103 C104 C105 C106 1.0(11) . . . . ?
C107 C104 C105 C106 -177.0(7) . . . . ?
C102 C101 C106 C105 2.1(9) . . . . ?
S1 C101 C106 C105 175.7(5) . . . . ?
C104 C105 C106 C101 -1.9(10) . . . . ?
O22 S2 C201 C206 135.8(6) . . . . ?
O21 S2 C201 C206 -104.1(6) . . . . ?
O23 S2 C201 C206 16.2(7) . . . . ?
O22 S2 C201 C202 -42.0(7) . . . . ?
O21 S2 C201 C202 78.1(7) . . . . ?
O23 S2 C201 C202 -161.7(6) . . . . ?
C206 C201 C202 C203 -0.8(11) . . . . ?
S2 C201 C202 C203 177.1(6) . . . . ?
C201 C202 C203 C204 0.7(12) . . . . ?
C202 C203 C204 C205 -0.3(12) . . . . ?
C202 C203 C204 C207 -178.8(8) . . . . ?
C203 C204 C205 C206 0.0(11) . . . . ?
C207 C204 C205 C206 178.4(7) . . . . ?
C202 C201 C206 C205 0.4(11) . . . . ?
S2 C201 C206 C205 -177.4(5) . . . . ?
C204 C205 C206 C201 0.0(11) . . . . ?
O33 S3 C301 C306 -154.0(6) . . . . ?
O32 S3 C301 C306 -33.7(7) . . . . ?
O31 S3 C301 C306 84.2(7) . . . . ?
O33 S3 C301 C302 31.5(7) . . . . ?
O32 S3 C301 C302 151.9(6) . . . . ?
O31 S3 C301 C302 -90.2(6) . . . . ?
C306 C301 C302 C303 -0.5(10) . . . . ?
S3 C301 C302 C303 174.0(5) . . . . ?
C301 C302 C303 C304 -0.1(11) . . . . ?
C302 C303 C304 C305 1.2(12) . . . . ?
C302 C303 C304 C307 -178.6(7) . . . . ?
C303 C304 C305 C306 -1.7(13) . . . . ?
C307 C304 C305 C306 178.1(8) . . . . ?
C302 C301 C306 C305 0.0(11) . . . . ?
S3 C301 C306 C305 -174.5(6) . . . . ?
C304 C305 C306 C301 1.1(13) . . . . ?
O41 S4 C401 C402 -79.2(6) . . . . ?
O42 S4 C401 C402 158.9(6) . . . . ?
O43 S4 C401 C402 40.2(6) . . . . ?
O41 S4 C401 C406 99.1(6) . . . . ?
O42 S4 C401 C406 -22.9(7) . . . . ?
O43 S4 C401 C406 -141.6(6) . . . . ?
C406 C401 C402 C403 0.0(10) . . . . ?
S4 C401 C402 C403 178.2(5) . . . . ?
C401 C402 C403 C404 0.0(11) . . . . ?
C402 C403 C404 C405 -1.2(11) . . . . ?
C402 C403 C404 C407 178.4(7) . . . . ?
C403 C404 C405 C406 2.5(12) . . . . ?
C407 C404 C405 C406 -177.2(7) . . . . ?
C402 C401 C406 C405 1.2(10) . . . . ?
S4 C401 C406 C405 -177.0(5) . . . . ?
C404 C405 C406 C401 -2.5(11) . . . . ?
O53 S5 C501 C506 92.3(7) . . . . ?
O51 S5 C501 C506 -143.9(6) . . . . ?
O52 S5 C501 C506 -28.2(7) . . . . ?
O53 S5 C501 C502 -83.8(6) . . . . ?
O51 S5 C501 C502 40.0(6) . . . . ?
O52 S5 C501 C502 155.7(6) . . . . ?
C506 C501 C502 C503 -1.3(10) . . . . ?
S5 C501 C502 C503 174.9(5) . . . . ?
C501 C502 C503 C504 -0.3(11) . . . . ?
C502 C503 C504 C505 1.9(11) . . . . ?
C502 C503 C504 C507 -178.2(7) . . . . ?
C503 C504 C505 C506 -2.0(12) . . . . ?
C507 C504 C505 C506 178.1(8) . . . . ?
C502 C501 C506 C505 1.1(11) . . . . ?
S5 C501 C506 C505 -175.0(6) . . . . ?
C504 C505 C506 C501 0.6(13) . . . . ?
O62 S6 C601 C606 146.4(6) . . . . ?
O61 S6 C601 C606 22.8(6) . . . . ?
O63 S6 C601 C606 -93.8(6) . . . . ?
O62 S6 C601 C602 -37.1(7) . . . . ?
O61 S6 C601 C602 -160.7(5) . . . . ?
O63 S6 C601 C602 82.7(6) . . . . ?
C606 C601 C602 C603 1.4(10) . . . . ?
S6 C601 C602 C603 -175.2(6) . . . . ?
C601 C602 C603 C604 -0.2(11) . . . . ?
C602 C603 C604 C605 -1.5(11) . . . . ?
C602 C603 C604 C607 177.3(7) . . . . ?
C603 C604 C605 C606 2.0(11) . . . . ?
C607 C604 C605 C606 -176.8(7) . . . . ?
C602 C601 C606 C605 -0.9(10) . . . . ?
S6 C601 C606 C605 175.6(5) . . . . ?
C604 C605 C606 C601 -0.8(11) . . . . ?
